data_7202006
loop_
_publ_author_name
'Han, Zheng-Bo'
'He, Yong-Ke'
'Tong, Ming-Liang'
'Song, Yong-Juan'
'Song, Xi-Ming'
'Yang, Li-Guo'

_publ_section_title
;
 Spontaneously resolved 3D homochiral In(III) coordination polymer with
 extended In-OH-In helical chains
;
_journal_issue 8
_journal_name_full CrystEngComm
_journal_page_first 1070
_journal_paper_doi 10.1039/b802226g
_journal_volume 10
_journal_year 2008
_chemical_formula_sum 'C14 H15 In3 N4 O20'
_chemical_formula_weight 903.76
_chemical_name_systematic
;
?
;
_space_group_IT_number 152
_symmetry_cell_setting trigonal
_symmetry_space_group_name_Hall 'P 31 2"'
_symmetry_space_group_name_H-M 'P 31 2 1'
_atom_sites_solution_hydrogens geom
_atom_sites_solution_primary direct
_atom_sites_solution_secondary difmap
_audit_creation_method SHELXL-97
_cell_angle_alpha 90.00
_cell_angle_beta 90.00
_cell_angle_gamma 120.00
_cell_formula_units_Z 3
_cell_length_a 11.2168(10)
_cell_length_b 11.2168(10)
_cell_length_c 19.176(4)
_cell_measurement_temperature 293(2)
_cell_volume 2089.4(5)
_computing_cell_refinement 'Bruker XSCANS'
_computing_data_collection 'Bruker XSCANS'
_computing_data_reduction 'Bruker XSCANS'
_computing_molecular_graphics 'SHELXTL (Bruker, 2001)'
_computing_publication_material 'SHELXTL (Bruker, 2001)'
_computing_structure_refinement 'SHELXL-97 (Sheldrick, 1997)'
_computing_structure_solution 'SHELXS-97 (Sheldrick, 1997)'
_diffrn_ambient_temperature 293(2)
_diffrn_measured_fraction_theta_full 0.999
_diffrn_measured_fraction_theta_max 0.999
_diffrn_measurement_device_type 'Bruke P4 diffractometer'
_diffrn_measurement_method '\w scan'
_diffrn_radiation_monochromator graphite
_diffrn_radiation_source 'fine-focus sealed tube'
_diffrn_radiation_type MoK\a
_diffrn_radiation_wavelength 0.71073
_diffrn_reflns_av_R_equivalents 0.0305
_diffrn_reflns_av_sigmaI/netI 0.0415
_diffrn_reflns_limit_h_max 14
_diffrn_reflns_limit_h_min -1
_diffrn_reflns_limit_k_max 1
_diffrn_reflns_limit_k_min -14
_diffrn_reflns_limit_l_max 1
_diffrn_reflns_limit_l_min -24
_diffrn_reflns_number 4260
_diffrn_reflns_theta_full 27.50
_diffrn_reflns_theta_max 27.50
_diffrn_reflns_theta_min 2.35
_diffrn_standards_interval_count 97
_diffrn_standards_number 3
_exptl_absorpt_coefficient_mu 2.554
_exptl_absorpt_correction_T_max 0.5466
_exptl_absorpt_correction_T_min 0.4525
_exptl_absorpt_correction_type psi-scan
_exptl_crystal_colour colorless
_exptl_crystal_density_diffrn 2.155
_exptl_crystal_density_method 'not measured'
_exptl_crystal_description block
_exptl_crystal_F_000 1302
_exptl_crystal_size_max 0.37
_exptl_crystal_size_mid 0.32
_exptl_crystal_size_min 0.27
_refine_diff_density_max 1.427
_refine_diff_density_min -1.442
_refine_diff_density_rms 0.187
_refine_ls_abs_structure_details 'Flack H D (1983), Acta Cryst. A39, 876-881'
_refine_ls_abs_structure_Flack 0.01(5)
_refine_ls_extinction_method none
_refine_ls_goodness_of_fit_ref 1.131
_refine_ls_hydrogen_treatment mixed
_refine_ls_matrix_type full
_refine_ls_number_parameters 258
_refine_ls_number_reflns 3187
_refine_ls_number_restraints 59
_refine_ls_restrained_S_all 1.186
_refine_ls_R_factor_all 0.0369
_refine_ls_R_factor_gt 0.0352
_refine_ls_shift/su_max 0.001
_refine_ls_shift/su_mean 0.000
_refine_ls_structure_factor_coef Fsqd
_refine_ls_weighting_details 'calc w=1/[\s^2^(Fo^2^)+(0.0552P)^2^+5.1667P] where P=(Fo^2^+2Fc^2^)/3'
_refine_ls_weighting_scheme calc
_refine_ls_wR_factor_gt 0.0957
_refine_ls_wR_factor_ref 0.0970
_reflns_number_gt 3056
_reflns_number_total 3187
_reflns_threshold_expression >2sigma(I)
_cod_data_source_file b802226g.txt
_cod_data_source_block inm
_cod_depositor_comments
;
The following automatic conversions were performed:
'_symmetry_cell_setting' value 'Trigonal' changed to 'trigonal' according
to '/home/saulius/struct/CIF-dictionaries/cif_core.dic' dictionary named
'cif_core.dic' version 2.4.1 from 2010-06-29.

Automatic conversion script
Id: cif_fix_enum 1527 2010-12-29 10:47:43Z saulius 
;
_cod_original_cell_volume 2089.5(5)
_cod_original_sg_symbol_H-M P3(1)2(1)
_cod_database_code 7202006

loop_
_symmetry_equiv_pos_as_xyz
'x, y, z'
'-y, x-y, z+1/3'
'-x+y, -x, z+2/3'
'y, x, -z'
'x-y, -y, -z+2/3'
'-x, -x+y, -z+1/3'

loop_
_atom_site_label
_atom_site_type_symbol
_atom_site_fract_x
_atom_site_fract_y
_atom_site_fract_z
_atom_site_U_iso_or_equiv
_atom_site_adp_type
_atom_site_occupancy
_atom_site_symmetry_multiplicity
_atom_site_calc_flag
_atom_site_refinement_flags
_atom_site_disorder_assembly
_atom_site_disorder_group
In1 In 0.71050(5) 0.71050(5) 0.5000 0.01285(14) Uani 1 2 d S . .
In2 In 0.83251(4) 0.53618(4) 0.623617(19) 0.01201(12) Uani 1 1 d . . .
N1 N 0.3472(6) 0.6770(6) 0.7422(3) 0.0180(11) Uani 1 1 d . . .
O1 O 0.6667(5) 0.7382(5) 0.6087(2) 0.0227(10) Uani 1 1 d . A .
O2 O 0.6845(6) 0.5771(6) 0.6707(2) 0.0254(11) Uani 1 1 d . A .
O3 O 0.5200(5) 0.4956(5) 0.9113(2) 0.0218(10) Uani 1 1 d . . .
O4 O 0.3783(5) 0.5718(5) 0.9456(2) 0.0196(10) Uani 1 1 d . . .
O5 O 0.8215(5) 0.6123(5) 0.5262(2) 0.0184(9) Uani 1 1 d D A .
H5O H 0.8713 0.6015 0.4904 0.022 Uiso 1 1 calc RD . .
O6 O 1.0000 0.7123(6) 0.6667 0.0181(13) Uani 1 2 d SD . .
H6O H 1.0000 0.7952 0.6667 0.022 Uiso 1 2 calc SRD . .
O1W O 0.8975(7) 0.8975(7) 0.5000 0.058(3) Uani 0.50 2 d SP A 1
O2W O 1.1995(17) 1.2183(17) 0.4793(8) 0.017(3) Uani 0.25 1 d PU . 1
O2W' O 1.118(2) 1.094(2) 0.4116(10) 0.029(4) Uani 0.25 1 d PU . 1
O3W O 1.2197(19) 1.1997(19) 0.3770(10) 0.025(4) Uani 0.25 1 d P . 1
N2 N 0.9741(16) 1.0103(15) 0.4714(8) 0.017(4) Uani 0.25 1 d PDU A 2
O7 O 0.8975(7) 0.8975(7) 0.5000 0.058(3) Uani 0.50 2 d SPD A 2
O8 O 1.1146(14) 1.0857(18) 0.4844(9) 0.027(5) Uani 0.25 1 d PDU A 2
O9 O 0.9358(16) 1.0386(18) 0.4138(8) 0.020(4) Uani 0.25 1 d PDU A 2
C1 C 0.4417(7) 0.6875(7) 0.6970(3) 0.0164(12) Uani 1 1 d . . .
H1 H 0.4395 0.7169 0.6519 0.020 Uiso 1 1 calc R . .
C2 C 0.5426(6) 0.6571(7) 0.7138(3) 0.0151(12) Uani 1 1 d . A .
C3 C 0.5495(7) 0.6150(7) 0.7809(3) 0.0180(13) Uani 1 1 d . . .
H3 H 0.6150 0.5908 0.7929 0.022 Uiso 1 1 calc R . .
C4 C 0.4552(7) 0.6101(6) 0.8296(3) 0.0162(12) Uani 1 1 d . . .
C5 C 0.3562(7) 0.6409(7) 0.8089(3) 0.0156(12) Uani 1 1 d . . .
H5 H 0.2932 0.6369 0.8416 0.019 Uiso 1 1 calc R . .
C6 C 0.6404(6) 0.6591(6) 0.6591(3) 0.0163(11) Uani 1 1 d . . .
C7 C 0.4521(6) 0.5546(6) 0.9020(3) 0.0144(11) Uani 1 1 d . . .
N3 N 0.4298(14) 0.4218(13) 0.4740(8) 0.052(5) Uani 0.50 1 d PD . 1
O10 O 0.5281(11) 0.5281(11) 0.5000 0.083(4) Uiso 1 2 d SD . 1
O11 O 0.4424(17) 0.4144(16) 0.4079(6) 0.074(6) Uani 0.50 1 d PD . 1
O12 O 0.3178(12) 0.3178(12) 0.5000 0.108(6) Uiso 1 2 d SD . 1
O4W O 0.3177(18) 0.3076(17) 0.4138(8) 0.060(4) Uiso 0.50 1 d P B 2
N4 N 0.821(3) 1.117(2) 0.5446(13) 0.026(5) Uani 0.25 1 d PDU . .
O13 O 0.7293(19) 1.0292(18) 0.5751(9) 0.015(3) Uani 0.25 1 d PDU . .
O15 O 0.945(3) 1.197(3) 0.5796(18) 0.059(9) Uani 0.25 1 d PD . .
O14 O 0.816(2) 1.139(2) 0.4875(12) 0.030(5) Uani 0.25 1 d PD . .

loop_
_atom_site_aniso_label
_atom_site_aniso_U_11
_atom_site_aniso_U_22
_atom_site_aniso_U_33
_atom_site_aniso_U_23
_atom_site_aniso_U_13
_atom_site_aniso_U_12
In1 0.0139(2) 0.0139(2) 0.0079(2) 0.00069(10) -0.00069(10) 0.0048(2)
In2 0.0115(2) 0.0173(2) 0.00643(17) 0.00052(14) -0.00019(14) 0.00657(16)
N1 0.017(3) 0.028(3) 0.011(2) 0.003(2) 0.004(2) 0.013(2)
O1 0.034(3) 0.029(2) 0.0099(18) 0.0048(18) 0.0097(19) 0.018(2)
O2 0.031(3) 0.040(3) 0.020(2) 0.010(2) 0.010(2) 0.028(2)
O3 0.026(3) 0.031(3) 0.018(2) 0.0104(19) 0.0072(19) 0.022(2)
O4 0.030(3) 0.025(2) 0.0111(19) 0.0078(16) 0.0073(17) 0.019(2)
O5 0.023(2) 0.027(2) 0.0088(18) 0.0047(17) 0.0029(17) 0.015(2)
O6 0.016(3) 0.015(2) 0.024(3) -0.0031(13) -0.006(3) 0.0082(15)
O1W 0.025(3) 0.025(3) 0.101(9) 0.016(3) -0.016(3) -0.004(4)
O2W 0.012(5) 0.012(5) 0.019(5) -0.004(4) -0.005(4) 0.001(4)
O2W' 0.028(6) 0.026(6) 0.024(6) -0.007(4) 0.001(5) 0.008(4)
O3W 0.015(8) 0.016(9) 0.026(9) 0.009(7) 0.008(7) -0.005(7)
N2 0.020(6) 0.011(6) 0.013(6) 0.006(4) -0.007(4) 0.003(4)
O7 0.025(3) 0.025(3) 0.101(9) 0.016(3) -0.016(3) -0.004(4)
O8 0.027(6) 0.027(6) 0.025(6) 0.003(4) 0.001(4) 0.012(5)
O9 0.015(5) 0.022(6) 0.019(5) 0.003(4) -0.008(4) 0.005(4)
C1 0.024(3) 0.024(3) 0.007(2) 0.004(2) 0.004(2) 0.015(3)
C2 0.015(3) 0.021(3) 0.009(2) 0.004(2) 0.004(2) 0.009(2)
C3 0.021(3) 0.027(3) 0.012(3) 0.003(2) 0.002(2) 0.017(3)
C4 0.022(3) 0.014(3) 0.011(3) 0.003(2) 0.002(2) 0.008(2)
C5 0.018(3) 0.023(3) 0.007(2) 0.004(2) 0.007(2) 0.011(3)
C6 0.015(3) 0.028(3) 0.009(2) -0.002(2) -0.002(2) 0.012(2)
C7 0.019(3) 0.018(3) 0.008(2) 0.004(2) 0.005(2) 0.010(2)
N3 0.026(7) 0.012(6) 0.095(15) 0.007(8) -0.008(9) -0.008(5)
O11 0.064(11) 0.050(9) 0.054(9) 0.009(8) 0.040(8) -0.012(8)
N4 0.031(7) 0.025(7) 0.030(7) -0.002(5) 0.003(5) 0.020(5)
O13 0.021(5) 0.012(5) 0.013(5) -0.003(4) -0.008(4) 0.008(4)
O15 0.033(14) 0.038(14) 0.10(2) 0.021(15) -0.023(15) 0.009(12)
O14 0.040(13) 0.014(9) 0.035(11) -0.009(8) -0.017(10) 0.013(9)

loop_
_atom_type_symbol
_atom_type_description
_atom_type_scat_dispersion_real
_atom_type_scat_dispersion_imag
_atom_type_scat_source
C C 0.0033 0.0016 'International Tables Vol C Tables 4.2.6.8 and 6.1.1.4'
H H 0.0000 0.0000 'International Tables Vol C Tables 4.2.6.8 and 6.1.1.4'
N N 0.0061 0.0033 'International Tables Vol C Tables 4.2.6.8 and 6.1.1.4'
O O 0.0106 0.0060 'International Tables Vol C Tables 4.2.6.8 and 6.1.1.4'
In In -0.7276 1.3100 'International Tables Vol C Tables 4.2.6.8 and 6.1.1.4'

loop_
_geom_angle_atom_site_label_1
_geom_angle_atom_site_label_2
_geom_angle_atom_site_label_3
_geom_angle
_geom_angle_site_symmetry_1
_geom_angle_site_symmetry_3
_geom_angle_publ_flag
O10 In1 O5 91.97(14) . 4_556 ?
O10 In1 O5 91.97(14) . . ?
O5 In1 O5 176.1(3) 4_556 . ?
O10 In1 O1W 180.000(1) . . ?
O5 In1 O1W 88.03(14) 4_556 . ?
O5 In1 O1W 88.03(14) . . ?
O10 In1 O1 87.65(14) . 4_556 ?
O5 In1 O1 94.61(17) 4_556 4_556 ?
O5 In1 O1 85.55(17) . 4_556 ?
O1W In1 O1 92.35(14) . 4_556 ?
O10 In1 O1 87.65(14) . . ?
O5 In1 O1 85.55(17) 4_556 . ?
O5 In1 O1 94.61(17) . . ?
O1W In1 O1 92.35(14) . . ?
O1 In1 O1 175.3(3) 4_556 . ?
O5 In2 O6 100.12(16) . . ?
O5 In2 O2 94.57(18) . . ?
O6 In2 O2 93.3(2) . . ?
O5 In2 O4 169.72(18) . 5_666 ?
O6 In2 O4 89.64(15) . 5_666 ?
O2 In2 O4 81.56(18) . 5_666 ?
O5 In2 O3 87.81(19) . 3_664 ?
O6 In2 O3 89.32(17) . 3_664 ?
O2 In2 O3 176.1(2) . 3_664 ?
O4 In2 O3 95.58(19) 5_666 3_664 ?
O5 In2 N1 88.1(2) . 6_656 ?
O6 In2 N1 171.69(17) . 6_656 ?
O2 In2 N1 86.9(2) . 6_656 ?
O4 In2 N1 82.17(18) 5_666 6_656 ?
O3 In2 N1 90.1(2) 3_664 6_656 ?
C1 N1 C5 117.7(6) . . ?
C1 N1 In2 122.2(4) . 6_666 ?
C5 N1 In2 120.1(4) . 6_666 ?
C6 O1 In1 128.8(4) . . ?
C6 O2 In2 135.5(4) . . ?
C7 O3 In2 131.4(4) . 2_655 ?
C7 O4 In2 128.0(4) . 5_566 ?
In2 O5 In1 127.1(2) . . ?
In2 O5 H5O 116.4 . . ?
In1 O5 H5O 116.4 . . ?
In2 O6 In2 120.8(3) 6_766 . ?
In2 O6 H6O 119.6 6_766 . ?
In2 O6 H6O 119.6 . . ?
O2W O2W O12 70.3(8) 4_556 1_665 ?
O2W O2W O2W' 124(2) 4_556 . ?
O12 O2W O2W' 142.8(15) 1_665 . ?
O3W O2W' O2W 78.2(14) . . ?
O9 N2 N2 176.5(18) . 4_556 ?
O9 N2 O8 115.0(14) . . ?
N2 N2 O8 66.6(10) 4_556 . ?
O9 N2 O8 123.6(14) . 4_556 ?
N2 N2 O8 59.5(9) 4_556 4_556 ?
O8 N2 O8 33.0(15) . 4_556 ?
O8 O8 N2 79.5(15) 4_556 . ?
O8 O8 N2 67.4(13) 4_556 4_556 ?
N2 O8 N2 53.9(12) . 4_556 ?
N1 C1 C2 123.1(5) . . ?
N1 C1 H1 118.5 . . ?
C2 C1 H1 118.5 . . ?
C1 C2 C3 119.7(6) . . ?
C1 C2 C6 121.1(5) . . ?
C3 C2 C6 119.0(5) . . ?
C2 C3 C4 117.7(6) . . ?
C2 C3 H3 121.1 . . ?
C4 C3 H3 121.1 . . ?
C5 C4 C3 119.3(5) . . ?
C5 C4 C7 120.8(6) . . ?
C3 C4 C7 119.5(6) . . ?
N1 C5 C4 122.4(6) . . ?
N1 C5 H5 118.8 . . ?
C4 C5 H5 118.8 . . ?
O1 C6 O2 128.1(6) . . ?
O1 C6 C2 117.5(5) . . ?
O2 C6 C2 114.4(5) . . ?
O3 C7 O4 127.5(5) . . ?
O3 C7 C4 117.1(5) . . ?
O4 C7 C4 115.4(5) . . ?
N3 N3 O10 66.3(7) 4_556 . ?
N3 N3 O11 178.7(9) 4_556 . ?
O10 N3 O11 112.5(12) . . ?
N3 N3 O12 67.4(7) 4_556 . ?
O10 N3 O12 133.6(13) . . ?
O11 N3 O12 113.9(11) . . ?
N3 O10 N3 47.5(14) . 4_556 ?
N3 O10 In1 156.3(7) . . ?
N3 O10 In1 156.3(7) 4_556 . ?
O2W O12 O2W 39.3(15) 1_445 4_446 ?
O2W O12 N3 167.7(11) 1_445 4_556 ?
O2W O12 N3 139.6(9) 4_446 4_556 ?
O2W O12 N3 139.6(9) 1_445 . ?
O2W O12 N3 167.7(11) 4_446 . ?
N3 O12 N3 45.2(13) 4_556 . ?
O14 N4 O13 124(3) . . ?
O14 N4 O15 118(3) . . ?
O13 N4 O15 119(3) . . ?

loop_
_geom_bond_atom_site_label_1
_geom_bond_atom_site_label_2
_geom_bond_distance
_geom_bond_site_symmetry_2
_geom_bond_publ_flag
In1 O10 2.046(13) . ?
In1 O5 2.095(5) 4_556 ?
In1 O5 2.095(5) . ?
In1 O1W 2.097(8) . ?
In1 O1 2.199(4) 4_556 ?
In1 O1 2.199(4) . ?
In2 O5 2.083(4) . ?
In2 O6 2.098(3) . ?
In2 O2 2.131(5) . ?
In2 O4 2.166(4) 5_666 ?
In2 O3 2.179(5) 3_664 ?
In2 N1 2.267(6) 6_656 ?
N1 C1 1.328(8) . ?
N1 C5 1.360(8) . ?
N1 In2 2.267(6) 6_666 ?
O1 C6 1.244(7) . ?
O2 C6 1.263(8) . ?
O3 C7 1.248(8) . ?
O3 In2 2.179(5) 2_655 ?
O4 C7 1.257(7) . ?
O4 In2 2.166(4) 5_566 ?
O5 H5O 0.9300 . ?
O6 In2 2.098(3) 6_766 ?
O6 H6O 0.9300 . ?
O2W O2W 0.87(3) 4_556 ?
O2W O12 1.30(2) 1_665 ?
O2W O2W' 1.78(3) . ?
O2W' O3W 1.34(3) . ?
N2 O9 1.282(15) . ?
N2 N2 1.30(3) 4_556 ?
N2 O8 1.389(16) . ?
N2 O8 1.48(2) 4_556 ?
O8 O8 0.82(4) 4_556 ?
O8 N2 1.48(2) 4_556 ?
C1 C2 1.374(9) . ?
C1 H1 0.9300 . ?
C2 C3 1.386(8) . ?
C2 C6 1.510(8) . ?
C3 C4 1.392(9) . ?
C3 H3 0.9300 . ?
C4 C5 1.376(9) . ?
C4 C7 1.515(8) . ?
C5 H5 0.9300 . ?
N3 N3 1.01(3) 4_556 ?
N3 O10 1.253(13) . ?
N3 O11 1.282(15) . ?
N3 O12 1.312(14) . ?
O10 N3 1.253(13) 4_556 ?
O12 O2W 1.30(2) 1_445 ?
O12 O2W 1.30(2) 4_446 ?
O12 N3 1.312(14) 4_556 ?
N4 O14 1.13(3) . ?
N4 O13 1.16(3) . ?
N4 O15 1.39(4) . ?

loop_
_geom_torsion_atom_site_label_1
_geom_torsion_atom_site_label_2
_geom_torsion_atom_site_label_3
_geom_torsion_atom_site_label_4
_geom_torsion
_geom_torsion_site_symmetry_1
_geom_torsion_site_symmetry_2
_geom_torsion_site_symmetry_3
_geom_torsion_site_symmetry_4
_geom_torsion_publ_flag
O10 In1 O1 C6 54.8(6) . . . . ?
O5 In1 O1 C6 146.9(6) 4_556 . . . ?
O5 In1 O1 C6 -37.0(6) . . . . ?
O1W In1 O1 C6 -125.2(6) . . . . ?
O1 In1 O1 C6 54.8(6) 4_556 . . . ?
O5 In2 O2 C6 -24.1(7) . . . . ?
O6 In2 O2 C6 76.3(7) . . . . ?
O4 In2 O2 C6 165.4(7) 5_666 . . . ?
O3 In2 O2 C6 -151(3) 3_664 . . . ?
N1 In2 O2 C6 -112.0(7) 6_656 . . . ?
O6 In2 O5 In1 -88.6(3) . . . . ?
O2 In2 O5 In1 5.6(3) . . . . ?
O4 In2 O5 In1 72.9(11) 5_666 . . . ?
O3 In2 O5 In1 -177.6(3) 3_664 . . . ?
N1 In2 O5 In1 92.3(3) 6_656 . . . ?
O10 In1 O5 In2 -75.8(3) . . . . ?
O5 In1 O5 In2 104.2(3) 4_556 . . . ?
O1W In1 O5 In2 104.2(3) . . . . ?
O1 In1 O5 In2 -163.3(3) 4_556 . . . ?
O1 In1 O5 In2 12.0(3) . . . . ?
O5 In2 O6 In2 -127.93(13) . . . 6_766 ?
O2 In2 O6 In2 136.83(13) . . . 6_766 ?
O4 In2 O6 In2 55.30(13) 5_666 . . 6_766 ?
O3 In2 O6 In2 -40.28(14) 3_664 . . 6_766 ?
N1 In2 O6 In2 45.7(13) 6_656 . . 6_766 ?
O2W O2W O2W' O3W -136(3) 4_556 . . . ?
O12 O2W O2W' O3W -33(3) 1_665 . . . ?
O9 N2 O8 O8 114(3) . . . 4_556 ?
N2 N2 O8 O8 -70(2) 4_556 . . 4_556 ?
O9 N2 O8 N2 -177(3) . . . 4_556 ?
O8 N2 O8 N2 70(2) 4_556 . . 4_556 ?
C5 N1 C1 C2 3.4(10) . . . . ?
In2 N1 C1 C2 -172.7(5) 6_666 . . . ?
N1 C1 C2 C3 -0.9(11) . . . . ?
N1 C1 C2 C6 174.8(6) . . . . ?
C1 C2 C3 C4 -2.2(10) . . . . ?
C6 C2 C3 C4 -178.1(6) . . . . ?
C2 C3 C4 C5 2.8(10) . . . . ?
C2 C3 C4 C7 175.4(6) . . . . ?
C1 N1 C5 C4 -2.7(10) . . . . ?
In2 N1 C5 C4 173.4(5) 6_666 . . . ?
C3 C4 C5 N1 -0.4(10) . . . . ?
C7 C4 C5 N1 -172.9(6) . . . . ?
In1 O1 C6 O2 32.3(10) . . . . ?
In1 O1 C6 C2 -146.8(5) . . . . ?
In2 O2 C6 O1 7.0(11) . . . . ?
In2 O2 C6 C2 -173.8(5) . . . . ?
C1 C2 C6 O1 28.6(9) . . . . ?
C3 C2 C6 O1 -155.7(6) . . . . ?
C1 C2 C6 O2 -150.7(6) . . . . ?
C3 C2 C6 O2 25.1(9) . . . . ?
In2 O3 C7 O4 49.2(10) 2_655 . . . ?
In2 O3 C7 C4 -129.4(5) 2_655 . . . ?
In2 O4 C7 O3 -17.7(10) 5_566 . . . ?
In2 O4 C7 C4 161.0(4) 5_566 . . . ?
C5 C4 C7 O3 161.5(6) . . . . ?
C3 C4 C7 O3 -10.9(9) . . . . ?
C5 C4 C7 O4 -17.3(9) . . . . ?
C3 C4 C7 O4 170.3(6) . . . . ?
O11 N3 O10 N3 180(3) . . . 4_556 ?
O12 N3 O10 N3 0.000(3) . . . 4_556 ?
N3 N3 O10 In1 180.000(2) 4_556 . . . ?
O11 N3 O10 In1 0(3) . . . . ?
O12 N3 O10 In1 180.000(3) . . . . ?
O5 In1 O10 N3 85.0(19) 4_556 . . . ?
O5 In1 O10 N3 -95.0(19) . . . . ?
O1W In1 O10 N3 -81(100) . . . . ?
O1 In1 O10 N3 -9.5(19) 4_556 . . . ?
O1 In1 O10 N3 170.5(19) . . . . ?
O5 In1 O10 N3 -95.0(19) 4_556 . . 4_556 ?
O5 In1 O10 N3 85.0(19) . . . 4_556 ?
O1W In1 O10 N3 99(100) . . . 4_556 ?
O1 In1 O10 N3 170.5(19) 4_556 . . 4_556 ?
O1 In1 O10 N3 -9.5(19) . . . 4_556 ?
N3 N3 O12 O2W 163.3(16) 4_556 . . 1_445 ?
O10 N3 O12 O2W 163.3(16) . . . 1_445 ?
O11 N3 O12 O2W -16(2) . . . 1_445 ?
N3 N3 O12 O2W -119(5) 4_556 . . 4_446 ?
O10 N3 O12 O2W -119(5) . . . 4_446 ?
O11 N3 O12 O2W 61(5) . . . 4_446 ?
O10 N3 O12 N3 0.000(3) . . . 4_556 ?
O11 N3 O12 N3 -180(3) . . . 4_556 ?
